data_7720484
loop_
_publ_author_name
'G&#xf3;mez-Paz, Olaya'
'Carballo, Rosa'
'Lago, Ana B.'
'V&#xe1;zquez-L&#xf3;pez, Ezequiel M'
'Covelo, Berta'

_publ_section_title
;
 Structural diversity in Zn(II)/Cu(II) complexes with
 salicylic/acetylsalicylic acids and bis(4-pyridylthio)methane:
 coordination polymers, one organic cocrystal, and one organic salt.
;
_journal_issue 2
_journal_name_full 'Dalton transactions (Cambridge, England : 2003)'
_journal_page_first 724
_journal_page_last 734
_journal_paper_doi 10.1039/d5dt02303c
_journal_volume 55
_journal_year 2026
_chemical_formula_moiety 'C25 H20 N2 O6 S2 Zn'
_chemical_formula_sum 'C25 H20 N2 O6 S2 Zn'
_chemical_formula_weight 573.92
_space_group_crystal_system monoclinic
_space_group_IT_number 14
_space_group_name_Hall '-P 2ybc'
_space_group_name_H-M_alt 'P 1 21/c 1'
_atom_sites_solution_hydrogens geom
_atom_sites_solution_primary dual
_audit_creation_date 2022-08-18
_audit_creation_method
;
Olex2 1.3
(compiled 2020.11.12 svn.r5f609507 for OlexSys, GUI svn.r6408)
;
_audit_update_record
;
2025-09-11 deposited with the CCDC.	2025-10-31 downloaded from the CCDC.
;
_cell_angle_alpha 90
_cell_angle_beta 100.984(5)
_cell_angle_gamma 90
_cell_formula_units_Z 4
_cell_length_a 11.7291(13)
_cell_length_b 11.6093(12)
_cell_length_c 17.996(2)
_cell_measurement_reflns_used 9613
_cell_measurement_temperature 100.0
_cell_measurement_theta_max 28.29
_cell_measurement_theta_min 2.31
_cell_volume 2405.6(5)
_computing_cell_refinement 'SAINT V8.40A (?, 2016)'
_computing_data_reduction 'SAINT V8.40A (?, 2016)'
_computing_molecular_graphics 'Olex2 1.3 (Dolomanov et al., 2009)'
_computing_publication_material 'Olex2 1.3 (Dolomanov et al., 2009)'
_computing_structure_refinement 'XL  (Sheldrick, 2008)'
_computing_structure_solution 'SHELXT 2014/5 (Sheldrick, 2014)'
_diffrn_ambient_temperature 100.0
_diffrn_measured_fraction_theta_full 0.998
_diffrn_measured_fraction_theta_max 0.997
_diffrn_measurement_device_type 'Bruker D8 Venture Photon II CMOS'
_diffrn_measurement_method '\f and \w scans'
_diffrn_radiation_monochromator 'Incoatec HeliosTM multilayer optics'
_diffrn_radiation_type MoK\a
_diffrn_radiation_wavelength 0.71073
_diffrn_reflns_av_R_equivalents 0.0409
_diffrn_reflns_av_unetI/netI 0.0239
_diffrn_reflns_Laue_measured_fraction_full 0.998
_diffrn_reflns_Laue_measured_fraction_max 0.997
_diffrn_reflns_limit_h_max 15
_diffrn_reflns_limit_h_min -15
_diffrn_reflns_limit_k_max 15
_diffrn_reflns_limit_k_min -15
_diffrn_reflns_limit_l_max 24
_diffrn_reflns_limit_l_min -21
_diffrn_reflns_number 47524
_diffrn_reflns_point_group_measured_fraction_full 0.998
_diffrn_reflns_point_group_measured_fraction_max 0.997
_diffrn_reflns_theta_full 25.242
_diffrn_reflns_theta_max 28.321
_diffrn_reflns_theta_min 2.600
_diffrn_source_current 1.0
_diffrn_source_power 0.05
_diffrn_source_voltage 50.0
_diffrn_standards_number 0
_exptl_absorpt_coefficient_mu 1.240
_exptl_absorpt_correction_T_max 0.7457
_exptl_absorpt_correction_T_min 0.6427
_exptl_absorpt_correction_type multi-scan
_exptl_absorpt_process_details
;
SADABS-2016/2 (Bruker,2016/2) was used for absorption correction.
wR2(int) was 0.1285 before and 0.0632 after correction.
The Ratio of minimum to maximum transmission is 0.8619.
The \l/2 correction factor is Not present.
;
_exptl_crystal_colour colourless
_exptl_crystal_colour_primary colourless
_exptl_crystal_density_diffrn 1.585
_exptl_crystal_density_method 'not measured'
_exptl_crystal_description plate
_exptl_crystal_F_000 1176
_exptl_crystal_size_max 0.273
_exptl_crystal_size_mid 0.132
_exptl_crystal_size_min 0.031
_refine_diff_density_max 1.031
_refine_diff_density_min -0.344
_refine_diff_density_rms 0.062
_refine_ls_extinction_method none
_refine_ls_goodness_of_fit_ref 1.031
_refine_ls_hydrogen_treatment constr
_refine_ls_matrix_type full
_refine_ls_number_parameters 327
_refine_ls_number_reflns 5966
_refine_ls_number_restraints 0
_refine_ls_restrained_S_all 1.031
_refine_ls_R_factor_all 0.0359
_refine_ls_R_factor_gt 0.0295
_refine_ls_shift/su_max 0.001
_refine_ls_shift/su_mean 0.000
_refine_ls_structure_factor_coef Fsqd
_refine_ls_weighting_details 'w=1/[\s^2^(Fo^2^)+(0.0288P)^2^+2.2859P] where P=(Fo^2^+2Fc^2^)/3'
_refine_ls_weighting_scheme calc
_refine_ls_wR_factor_gt 0.0693
_refine_ls_wR_factor_ref 0.0724
_reflns_Friedel_coverage 0.000
_reflns_number_gt 5256
_reflns_number_total 5966
_reflns_threshold_expression 'I > 2\s(I)'
_cod_data_source_file d5dt02303c2.cif
_cod_data_source_block 32068802_0m
_cod_original_cell_volume 2405.5(5)
_cod_database_code 7720484
_shelx_shelxl_version_number 2017/1
_shelx_space_group_comment
;
The symmetry employed for this shelxl refinement is uniquely defined
by the following loop, which should always be used as a source of
symmetry information in preference to the above space-group names.
They are only intended as comments.
;
_shelx_estimated_absorpt_t_max 0.963
_shelx_estimated_absorpt_t_min 0.728
_olex2_refinement_description
;
1. Fixed Uiso
 At 1.2 times of:
  All C(H) groups, All C(H,H) groups
 At 1.5 times of:
  All O(H) groups
2.a Secondary CH2 refined with riding coordinates:
 C6(H6A,H6B)
2.b Aromatic/amide H refined with riding coordinates:
 C1(H1), C2(H2), C4(H4), C5(H5), C11(H11), C8(H8), C10(H10), C9(H9), C18(H18),
 C25(H25), C15(H15), C16(H16), C24(H24), C17(H17), C23(H23), C22(H22)
2.c Idealised tetrahedral OH refined as rotating group:
 O12(H12), O34(H34)
;
_olex2_submission_special_instructions 'No special instructions were received'

loop_
_space_group_symop_operation_xyz
'x, y, z'
'-x, y+1/2, -z+1/2'
'-x, -y, -z'
'x, -y-1/2, z-1/2'

loop_
_atom_site_label
_atom_site_type_symbol
_atom_site_fract_x
_atom_site_fract_y
_atom_site_fract_z
_atom_site_U_iso_or_equiv
_atom_site_adp_type
_atom_site_occupancy
_atom_site_site_symmetry_order
_atom_site_calc_flag
_atom_site_refinement_flags_posn
_atom_site_refinement_flags_adp
_atom_site_refinement_flags_occupancy
_atom_site_disorder_assembly
_atom_site_disorder_group
Zn1 Zn 0.09622(2) 0.69512(2) 0.20339(2) 0.01674(6) Uani 1 1 d . . . . .
S1 S 0.32982(4) 0.91497(4) 0.53254(2) 0.02011(10) Uani 1 1 d . . . . .
S2 S 0.54169(4) 0.93927(4) 0.63583(2) 0.01874(9) Uani 1 1 d . . . . .
O3 O 0.19406(11) 0.55759(11) 0.21576(7) 0.0214(3) Uani 1 1 d . . . . .
O4 O 0.09285(11) 0.50200(12) 0.10436(7) 0.0232(3) Uani 1 1 d . . . . .
O2 O 0.28935(11) 0.82052(12) 0.16422(7) 0.0245(3) Uani 1 1 d . . . . .
O1 O 0.10024(11) 0.79733(12) 0.11836(7) 0.0243(3) Uani 1 1 d . . . . .
O12 O 0.41909(12) 0.91533(13) 0.08442(8) 0.0295(3) Uani 1 1 d . . . . .
H12 H 0.401758 0.879531 0.121285 0.044 Uiso 1 1 calc R U . . .
N1 N 0.16042(12) 0.76684(13) 0.30555(8) 0.0167(3) Uani 1 1 d . . . . .
N2 N 0.92237(12) 0.83494(13) 0.68948(8) 0.0172(3) Uani 1 1 d . . . . .
O34 O 0.14117(14) 0.30843(14) 0.04863(8) 0.0342(3) Uani 1 1 d . . . . .
H34 H 0.103107 0.368630 0.052689 0.051 Uiso 1 1 calc R U . . .
C3 C 0.27027(14) 0.85469(14) 0.44466(9) 0.0156(3) Uani 1 1 d . . . . .
C1 C 0.10113(15) 0.82924(15) 0.34857(10) 0.0178(3) Uani 1 1 d . . . . .
H1 H 0.020721 0.842576 0.330471 0.021 Uiso 1 1 calc R U . . .
C2 C 0.15201(15) 0.87459(15) 0.41769(10) 0.0183(3) Uani 1 1 d . . . . .
H2 H 0.107633 0.918532 0.446485 0.022 Uiso 1 1 calc R U . . .
C4 C 0.33212(15) 0.79079(15) 0.40060(10) 0.0177(3) Uani 1 1 d . . . . .
H4 H 0.412616 0.776190 0.417335 0.021 Uiso 1 1 calc R U . . .
C12 C 0.20126(16) 0.83371(15) 0.11304(10) 0.0195(3) Uani 1 1 d . . . . .
C19 C 0.17446(15) 0.48817(15) 0.15957(10) 0.0186(3) Uani 1 1 d . . . . .
C7 C 0.68694(14) 0.89425(14) 0.65267(9) 0.0156(3) Uani 1 1 d . . . . .
C5 C 0.27430(15) 0.74894(15) 0.33203(10) 0.0184(3) Uani 1 1 d . . . . .
H5 H 0.316932 0.705307 0.301966 0.022 Uiso 1 1 calc R U . . .
C11 C 0.73862(15) 0.82813(15) 0.60376(9) 0.0182(3) Uani 1 1 d . . . . .
H11 H 0.694311 0.801752 0.557107 0.022 Uiso 1 1 calc R U . . .
C13 C 0.21243(16) 0.89535(15) 0.04218(10) 0.0199(3) Uani 1 1 d . . . . .
C8 C 0.75640(15) 0.93050(16) 0.72084(10) 0.0201(3) Uani 1 1 d . . . . .
H8 H 0.724574 0.976386 0.755562 0.024 Uiso 1 1 calc R U . . .
C10 C 0.85543(15) 0.80122(15) 0.62393(10) 0.0184(3) Uani 1 1 d . . . . .
H10 H 0.889972 0.756782 0.589790 0.022 Uiso 1 1 calc R U . . .
C9 C 0.87133(16) 0.89855(17) 0.73662(10) 0.0212(4) Uani 1 1 d . . . . .
H9 H 0.917322 0.922637 0.783315 0.025 Uiso 1 1 calc R U . . .
C6 C 0.47947(14) 0.86651(15) 0.54848(9) 0.0170(3) Uani 1 1 d . . . . .
H6A H 0.484730 0.781786 0.554362 0.020 Uiso 1 1 calc R U . . .
H6B H 0.518173 0.890201 0.506594 0.020 Uiso 1 1 calc R U . . .
C14 C 0.32178(17) 0.93295(15) 0.03129(10) 0.0217(4) Uani 1 1 d . . . . .
C20 C 0.25389(16) 0.38713(15) 0.16233(10) 0.0201(3) Uani 1 1 d . . . . .
C21 C 0.23231(18) 0.30313(16) 0.10552(11) 0.0252(4) Uani 1 1 d . . . . .
C18 C 0.11481(18) 0.91675(17) -0.01407(11) 0.0258(4) Uani 1 1 d . . . . .
H18 H 0.040673 0.890320 -0.007605 0.031 Uiso 1 1 calc R U . . .
C25 C 0.35308(16) 0.37623(16) 0.21933(11) 0.0237(4) Uani 1 1 d . . . . .
H25 H 0.368597 0.432972 0.257971 0.028 Uiso 1 1 calc R U . . .
C15 C 0.33189(18) 0.99086(17) -0.03532(11) 0.0263(4) Uani 1 1 d . . . . .
H15 H 0.405858 1.015612 -0.043227 0.032 Uiso 1 1 calc R U . . .
C16 C 0.2341(2) 1.01178(17) -0.08938(11) 0.0291(4) Uani 1 1 d . . . . .
H16 H 0.241080 1.051309 -0.134508 0.035 Uiso 1 1 calc R U . . .
C24 C 0.42905(19) 0.28432(18) 0.22048(13) 0.0305(4) Uani 1 1 d . . . . .
H24 H 0.496065 0.278245 0.259343 0.037 Uiso 1 1 calc R U . . .
C17 C 0.12538(19) 0.97597(19) -0.07888(11) 0.0305(4) Uani 1 1 d . . . . .
H17 H 0.058425 0.992188 -0.116219 0.037 Uiso 1 1 calc R U . . .
C23 C 0.4058(2) 0.20148(18) 0.16412(13) 0.0332(5) Uani 1 1 d . . . . .
H23 H 0.457242 0.138167 0.164643 0.040 Uiso 1 1 calc R U . . .
C22 C 0.3091(2) 0.20972(17) 0.10744(13) 0.0331(5) Uani 1 1 d . . . . .
H22 H 0.294258 0.151996 0.069411 0.040 Uiso 1 1 calc R U . . .

loop_
_atom_site_aniso_label
_atom_site_aniso_U_11
_atom_site_aniso_U_22
_atom_site_aniso_U_33
_atom_site_aniso_U_23
_atom_site_aniso_U_13
_atom_site_aniso_U_12
Zn1 0.01508(10) 0.01799(10) 0.01649(10) -0.00152(7) 0.00136(7) -0.00170(8)
S1 0.0149(2) 0.0275(2) 0.01708(19) -0.00625(16) 0.00097(15) 0.00373(17)
S2 0.01508(19) 0.0222(2) 0.01816(19) -0.00529(16) 0.00118(15) 0.00263(16)
O3 0.0238(6) 0.0200(6) 0.0202(6) -0.0039(5) 0.0038(5) 0.0010(5)
O4 0.0186(6) 0.0280(7) 0.0232(6) -0.0037(5) 0.0043(5) -0.0033(5)
O2 0.0220(7) 0.0299(7) 0.0214(6) 0.0030(5) 0.0034(5) -0.0017(5)
O1 0.0211(6) 0.0272(7) 0.0245(6) 0.0047(5) 0.0039(5) -0.0049(5)
O12 0.0239(7) 0.0357(8) 0.0306(7) 0.0080(6) 0.0089(6) -0.0015(6)
N1 0.0166(7) 0.0160(7) 0.0168(7) -0.0016(5) 0.0015(5) -0.0012(5)
N2 0.0154(7) 0.0197(7) 0.0160(7) 0.0019(5) 0.0021(5) 0.0005(6)
O34 0.0406(9) 0.0343(8) 0.0274(7) -0.0078(6) 0.0056(6) -0.0009(7)
C3 0.0171(8) 0.0145(8) 0.0151(7) 0.0004(6) 0.0026(6) -0.0009(6)
C1 0.0146(8) 0.0177(8) 0.0205(8) -0.0006(6) 0.0021(6) 0.0008(6)
C2 0.0166(8) 0.0192(8) 0.0193(8) -0.0017(6) 0.0041(6) 0.0018(6)
C4 0.0147(8) 0.0175(8) 0.0204(8) -0.0022(6) 0.0022(6) 0.0011(6)
C12 0.0232(9) 0.0160(8) 0.0205(8) -0.0032(6) 0.0069(7) -0.0005(7)
C19 0.0191(8) 0.0181(8) 0.0209(8) -0.0003(6) 0.0101(7) -0.0057(7)
C7 0.0147(8) 0.0158(8) 0.0161(7) 0.0013(6) 0.0027(6) -0.0011(6)
C5 0.0178(8) 0.0171(8) 0.0203(8) -0.0027(6) 0.0040(6) 0.0003(6)
C11 0.0181(8) 0.0189(8) 0.0166(8) -0.0025(6) 0.0007(6) 0.0020(6)
C13 0.0266(9) 0.0156(8) 0.0185(8) -0.0033(6) 0.0070(7) -0.0003(7)
C8 0.0187(8) 0.0245(9) 0.0173(8) -0.0047(7) 0.0042(6) -0.0006(7)
C10 0.0192(8) 0.0189(8) 0.0167(8) -0.0010(6) 0.0022(6) 0.0027(7)
C9 0.0192(8) 0.0283(9) 0.0151(8) -0.0035(7) 0.0007(6) -0.0014(7)
C6 0.0151(8) 0.0183(8) 0.0166(7) -0.0022(6) 0.0004(6) 0.0008(6)
C14 0.0270(9) 0.0160(8) 0.0237(9) -0.0038(7) 0.0091(7) 0.0006(7)
C20 0.0253(9) 0.0168(8) 0.0213(8) 0.0006(6) 0.0127(7) -0.0022(7)
C21 0.0359(11) 0.0213(9) 0.0217(9) -0.0008(7) 0.0138(8) -0.0038(8)
C18 0.0283(10) 0.0260(10) 0.0221(9) -0.0014(7) 0.0021(7) -0.0039(8)
C25 0.0236(9) 0.0211(9) 0.0291(9) 0.0040(7) 0.0118(7) -0.0018(7)
C15 0.0345(11) 0.0203(9) 0.0280(10) -0.0017(7) 0.0161(8) -0.0019(8)
C16 0.0487(13) 0.0201(9) 0.0208(9) -0.0012(7) 0.0126(8) 0.0003(9)
C24 0.0279(10) 0.0258(10) 0.0402(12) 0.0089(8) 0.0125(9) 0.0023(8)
C17 0.0384(11) 0.0307(11) 0.0202(9) -0.0012(8) -0.0002(8) -0.0012(9)
C23 0.0376(12) 0.0222(10) 0.0460(13) 0.0090(9) 0.0235(10) 0.0058(8)
C22 0.0513(14) 0.0198(10) 0.0361(11) -0.0036(8) 0.0283(10) -0.0019(9)

loop_
_atom_type_symbol
_atom_type_description
_atom_type_scat_dispersion_real
_atom_type_scat_dispersion_imag
_atom_type_scat_source
C C 0.0033 0.0016 'International Tables Vol C Tables 4.2.6.8 and 6.1.1.4'
H H 0.0000 0.0000 'International Tables Vol C Tables 4.2.6.8 and 6.1.1.4'
N N 0.0061 0.0033 'International Tables Vol C Tables 4.2.6.8 and 6.1.1.4'
O O 0.0106 0.0060 'International Tables Vol C Tables 4.2.6.8 and 6.1.1.4'
S S 0.1246 0.1234 'International Tables Vol C Tables 4.2.6.8 and 6.1.1.4'
Zn Zn 0.2839 1.4301 'International Tables Vol C Tables 4.2.6.8 and 6.1.1.4'

loop_
_geom_angle_atom_site_label_1
_geom_angle_atom_site_label_2
_geom_angle_atom_site_label_3
_geom_angle
_geom_angle_site_symmetry_1
_geom_angle_site_symmetry_3
_geom_angle_publ_flag
O3 Zn1 N1 97.10(6) . . ?
O3 Zn1 N2 115.25(6) . 4_475 ?
O1 Zn1 O3 119.12(6) . . ?
O1 Zn1 N1 113.73(6) . . ?
O1 Zn1 N2 100.47(6) . 4_475 ?
N1 Zn1 N2 111.83(6) . 4_475 ?
C3 S1 C6 103.10(8) . . ?
C7 S2 C6 103.22(8) . . ?
C19 O3 Zn1 114.30(11) . . ?
C12 O1 Zn1 114.98(12) . . ?
C14 O12 H12 109.5 . . ?
C1 N1 Zn1 126.79(12) . . ?
C5 N1 Zn1 115.44(12) . . ?
C5 N1 C1 117.77(15) . . ?
C10 N2 Zn1 117.48(12) . 4_676 ?
C10 N2 C9 117.16(15) . . ?
C9 N2 Zn1 124.81(12) . 4_676 ?
C21 O34 H34 109.5 . . ?
C2 C3 S1 116.52(13) . . ?
C4 C3 S1 124.66(13) . . ?
C4 C3 C2 118.82(15) . . ?
N1 C1 H1 118.6 . . ?
N1 C1 C2 122.85(16) . . ?
C2 C1 H1 118.6 . . ?
C3 C2 H2 120.6 . . ?
C1 C2 C3 118.72(16) . . ?
C1 C2 H2 120.6 . . ?
C3 C4 H4 120.7 . . ?
C5 C4 C3 118.59(16) . . ?
C5 C4 H4 120.7 . . ?
O2 C12 O1 123.35(17) . . ?
O2 C12 C13 119.48(16) . . ?
O1 C12 C13 117.17(16) . . ?
O3 C19 C20 116.85(16) . . ?
O4 C19 O3 122.80(17) . . ?
O4 C19 C20 120.34(16) . . ?
C11 C7 S2 125.57(13) . . ?
C11 C7 C8 117.96(16) . . ?
C8 C7 S2 116.46(13) . . ?
N1 C5 C4 123.25(16) . . ?
N1 C5 H5 118.4 . . ?
C4 C5 H5 118.4 . . ?
C7 C11 H11 120.4 . . ?
C10 C11 C7 119.17(16) . . ?
C10 C11 H11 120.4 . . ?
C14 C13 C12 120.04(16) . . ?
C18 C13 C12 120.77(17) . . ?
C18 C13 C14 119.18(17) . . ?
C7 C8 H8 120.5 . . ?
C9 C8 C7 118.91(16) . . ?
C9 C8 H8 120.5 . . ?
N2 C10 C11 123.19(16) . . ?
N2 C10 H10 118.4 . . ?
C11 C10 H10 118.4 . . ?
N2 C9 C8 123.60(16) . . ?
N2 C9 H9 118.2 . . ?
C8 C9 H9 118.2 . . ?
S1 C6 H6A 111.3 . . ?
S1 C6 H6B 111.3 . . ?
S2 C6 S1 102.15(9) . . ?
S2 C6 H6A 111.3 . . ?
S2 C6 H6B 111.3 . . ?
H6A C6 H6B 109.2 . . ?
O12 C14 C13 121.53(16) . . ?
O12 C14 C15 118.60(17) . . ?
C15 C14 C13 119.87(18) . . ?
C21 C20 C19 119.86(17) . . ?
C21 C20 C25 118.71(17) . . ?
C25 C20 C19 121.38(16) . . ?
O34 C21 C20 122.37(18) . . ?
O34 C21 C22 118.09(18) . . ?
C20 C21 C22 119.54(19) . . ?
C13 C18 H18 119.8 . . ?
C17 C18 C13 120.50(19) . . ?
C17 C18 H18 119.8 . . ?
C20 C25 H25 119.3 . . ?
C24 C25 C20 121.41(19) . . ?
C24 C25 H25 119.3 . . ?
C14 C15 H15 120.2 . . ?
C16 C15 C14 119.65(19) . . ?
C16 C15 H15 120.2 . . ?
C15 C16 H16 119.5 . . ?
C15 C16 C17 120.96(18) . . ?
C17 C16 H16 119.5 . . ?
C25 C24 H24 120.5 . . ?
C23 C24 C25 119.1(2) . . ?
C23 C24 H24 120.5 . . ?
C18 C17 C16 119.81(19) . . ?
C18 C17 H17 120.1 . . ?
C16 C17 H17 120.1 . . ?
C24 C23 H23 119.6 . . ?
C22 C23 C24 120.9(2) . . ?
C22 C23 H23 119.6 . . ?
C21 C22 H22 119.8 . . ?
C23 C22 C21 120.36(19) . . ?
C23 C22 H22 119.8 . . ?

loop_
_geom_bond_atom_site_label_1
_geom_bond_atom_site_label_2
_geom_bond_distance
_geom_bond_site_symmetry_2
_geom_bond_publ_flag
Zn1 O3 1.9541(13) . ?
Zn1 O1 1.9440(13) . ?
Zn1 N1 2.0281(14) . ?
Zn1 N2 2.0366(15) 4_475 ?
S1 C3 1.7486(17) . ?
S1 C6 1.8132(17) . ?
S2 C7 1.7524(17) . ?
S2 C6 1.8111(17) . ?
O3 C19 1.279(2) . ?
O4 C19 1.252(2) . ?
O2 C12 1.256(2) . ?
O1 C12 1.278(2) . ?
O12 H12 0.8400 . ?
O12 C14 1.357(2) . ?
N1 C1 1.346(2) . ?
N1 C5 1.346(2) . ?
N2 C10 1.345(2) . ?
N2 C9 1.348(2) . ?
O34 H34 0.8400 . ?
O34 C21 1.333(3) . ?
C3 C2 1.399(2) . ?
C3 C4 1.387(2) . ?
C1 H1 0.9500 . ?
C1 C2 1.378(2) . ?
C2 H2 0.9500 . ?
C4 H4 0.9500 . ?
C4 C5 1.378(2) . ?
C12 C13 1.490(2) . ?
C19 C20 1.493(3) . ?
C7 C11 1.391(2) . ?
C7 C8 1.402(2) . ?
C5 H5 0.9500 . ?
C11 H11 0.9500 . ?
C11 C10 1.385(2) . ?
C13 C14 1.404(3) . ?
C13 C18 1.398(3) . ?
C8 H8 0.9500 . ?
C8 C9 1.375(2) . ?
C10 H10 0.9500 . ?
C9 H9 0.9500 . ?
C6 H6A 0.9900 . ?
C6 H6B 0.9900 . ?
C14 C15 1.399(3) . ?
C20 C21 1.401(3) . ?
C20 C25 1.402(3) . ?
C21 C22 1.406(3) . ?
C18 H18 0.9500 . ?
C18 C17 1.380(3) . ?
C25 H25 0.9500 . ?
C25 C24 1.388(3) . ?
C15 H15 0.9500 . ?
C15 C16 1.377(3) . ?
C16 H16 0.9500 . ?
C16 C17 1.387(3) . ?
C24 H24 0.9500 . ?
C24 C23 1.387(3) . ?
C17 H17 0.9500 . ?
C23 H23 0.9500 . ?
C23 C22 1.376(3) . ?
C22 H22 0.9500 . ?

loop_
_geom_hbond_atom_site_label_D
_geom_hbond_atom_site_label_H
_geom_hbond_atom_site_label_A
_geom_hbond_distance_DH
_geom_hbond_distance_HA
_geom_hbond_distance_DA
_geom_hbond_angle_DHA
_geom_hbond_site_symmetry_A
_geom_hbond_publ_flag
O12 H12 O2 0.84 1.79 2.5342(19) 147.2 . yes
O34 H34 O4 0.84 1.82 2.568(2) 147.1 . yes
C2 H2 O4 0.95 2.55 3.187(2) 124.9 2 yes
C5 H5 O3 0.95 2.56 3.074(2) 113.9 . yes
C10 H10 O1 0.95 2.50 3.110(2) 121.9 4_676 yes
C10 H10 O34 0.95 2.52 3.114(2) 120.7 2_655 yes
C6 H6A O12 0.99 2.51 3.435(2) 156.2 4_576 yes
C15 H15 O12 0.95 2.45 3.388(2) 170.9 3_675 yes

loop_
_geom_torsion_atom_site_label_1
_geom_torsion_atom_site_label_2
_geom_torsion_atom_site_label_3
_geom_torsion_atom_site_label_4
_geom_torsion
_geom_torsion_site_symmetry_1
_geom_torsion_site_symmetry_2
_geom_torsion_site_symmetry_3
_geom_torsion_site_symmetry_4
_geom_torsion_publ_flag
Zn1 O3 C19 O4 -6.0(2) . . . . ?
Zn1 O3 C19 C20 174.32(11) . . . . ?
Zn1 O1 C12 O2 -10.7(2) . . . . ?
Zn1 O1 C12 C13 169.72(12) . . . . ?
Zn1 N1 C1 C2 179.81(13) . . . . ?
Zn1 N1 C5 C4 -179.63(14) . . . . ?
Zn1 N2 C10 C11 -172.37(14) 4_676 . . . ?
Zn1 N2 C9 C8 170.87(14) 4_676 . . . ?
S1 C3 C2 C1 179.76(13) . . . . ?
S1 C3 C4 C5 -179.53(14) . . . . ?
S2 C7 C11 C10 178.50(14) . . . . ?
S2 C7 C8 C9 -179.40(14) . . . . ?
O3 C19 C20 C21 175.25(16) . . . . ?
O3 C19 C20 C25 -7.3(2) . . . . ?
O4 C19 C20 C21 -4.4(3) . . . . ?
O4 C19 C20 C25 173.07(16) . . . . ?
O2 C12 C13 C14 3.3(3) . . . . ?
O2 C12 C13 C18 -176.56(17) . . . . ?
O1 C12 C13 C14 -177.15(16) . . . . ?
O1 C12 C13 C18 3.0(3) . . . . ?
O12 C14 C15 C16 -178.70(17) . . . . ?
N1 C1 C2 C3 -0.3(3) . . . . ?
O34 C21 C22 C23 178.70(19) . . . . ?
C3 S1 C6 S2 175.65(8) . . . . ?
C3 C4 C5 N1 -0.1(3) . . . . ?
C1 N1 C5 C4 0.3(3) . . . . ?
C2 C3 C4 C5 -0.3(3) . . . . ?
C4 C3 C2 C1 0.5(3) . . . . ?
C12 C13 C14 O12 -0.5(3) . . . . ?
C12 C13 C14 C15 -179.97(16) . . . . ?
C12 C13 C18 C17 178.65(18) . . . . ?
C19 C20 C21 O34 -1.2(3) . . . . ?
C19 C20 C21 C22 178.39(16) . . . . ?
C19 C20 C25 C24 -177.80(17) . . . . ?
C7 S2 C6 S1 -179.87(8) . . . . ?
C7 C11 C10 N2 0.7(3) . . . . ?
C7 C8 C9 N2 0.9(3) . . . . ?
C5 N1 C1 C2 -0.1(3) . . . . ?
C11 C7 C8 C9 -0.6(3) . . . . ?
C13 C14 C15 C16 0.8(3) . . . . ?
C13 C18 C17 C16 1.8(3) . . . . ?
C8 C7 C11 C10 -0.2(3) . . . . ?
C10 N2 C9 C8 -0.4(3) . . . . ?
C9 N2 C10 C11 -0.4(3) . . . . ?
C6 S1 C3 C2 178.10(13) . . . . ?
C6 S1 C3 C4 -2.65(17) . . . . ?
C6 S2 C7 C11 5.95(17) . . . . ?
C6 S2 C7 C8 -175.34(14) . . . . ?
C14 C13 C18 C17 -1.2(3) . . . . ?
C14 C15 C16 C17 -0.2(3) . . . . ?
C20 C21 C22 C23 -0.9(3) . . . . ?
C20 C25 C24 C23 -0.3(3) . . . . ?
C21 C20 C25 C24 -0.3(3) . . . . ?
C18 C13 C14 O12 179.37(17) . . . . ?
C18 C13 C14 C15 -0.1(3) . . . . ?
C25 C20 C21 O34 -178.73(17) . . . . ?
C25 C20 C21 C22 0.8(3) . . . . ?
C25 C24 C23 C22 0.2(3) . . . . ?
C15 C16 C17 C18 -1.1(3) . . . . ?
C24 C23 C22 C21 0.3(3) . . . . ?
